data_2003110
loop_
_publ_author_name
'Marc Hostettler'
'Henrik Birkedal'
'Manual Gardon'
'Gervais Chapuis'
'Dieter Schwarzenbach'
'Michel Bonin'

_publ_section_title
;
 Phase-transition-induced twinning in the 1:1 adduct of
 hexamethylenetetramine and azelaic acid
;
_journal_issue 3
_journal_name_full 'Acta Crystallographica Section B'
_journal_page_first 448
_journal_page_last 458
_journal_paper_doi 10.1107/S0108768198017200
_journal_volume 55
_journal_year 1999
_chemical_formula_moiety 'C6 H12 N4,C9 H16 O4'
_chemical_formula_sum 'C15 H28 N4 O4'
_chemical_formula_weight 328.41
_chemical_name_common '1:1 adduct of hexamethylenetetramine and azelaic acid'
_chemical_name_systematic
;
 ?
;
_space_group_IT_number 14
_symmetry_cell_setting monoclinic
_symmetry_space_group_name_Hall '-P 2ybc'
_symmetry_space_group_name_H-M 'P 1 21/c 1'
_cell_angle_alpha 90.00
_cell_angle_beta 106.118(9)
_cell_angle_gamma 90.00
_cell_formula_units_Z 4
_cell_length_a 5.8907(7)
_cell_length_b 26.071(2)
_cell_length_c 11.8868(11)
_cell_measurement_temperature 258.0(10)
_cell_volume 1753.8(3)
_computing_cell_refinement 'INDEX, CELL (STOE & CIE GmbH (1997) IPDS 2.87 Software Manual)'
_computing_data_collection 'EXPOSE (STOE & CIE GmbH (1997) IPDS 2.87 Software Manual)'
_computing_data_reduction
;
PROFILE, EMS, INTEGRATE (STOE & CIE GmbH (1997) IPDS 2.87 Software
Manual), XPREP Version 5.04, Siemens Analytical X-ray Insts. (1996)
and home written programs
;
_computing_molecular_graphics
;
XP Version 5.04, Siemens Analytical X-ray Insts. (1996)
;
_computing_structure_refinement 'SHELXL-97 (Sheldrick, 1997)'
_computing_structure_solution 'SHELXS-97 (Sheldrick, 1990)'
_diffrn_ambient_temperature 258.0(10)
_diffrn_measured_fraction_theta_full 0.657
_diffrn_measured_fraction_theta_max 0.657
_diffrn_measurement_device_type 'Stoe IPDS imaging plate system'
_diffrn_measurement_method oscillation
_diffrn_radiation_monochromator graphite
_diffrn_radiation_source 'fine-focus sealed tube'
_diffrn_radiation_type MoK\a
_diffrn_radiation_wavelength 0.71073
_diffrn_reflns_av_R_equivalents 'see _diffrn_special_details'
_diffrn_reflns_av_sigmaI/netI 0.0295
_diffrn_reflns_limit_h_max 5
_diffrn_reflns_limit_h_min -5
_diffrn_reflns_limit_k_max 25
_diffrn_reflns_limit_k_min -25
_diffrn_reflns_limit_l_max 11
_diffrn_reflns_limit_l_min -11
_diffrn_reflns_number 6256
_diffrn_reflns_theta_full 20.80
_diffrn_reflns_theta_max 20.80
_diffrn_reflns_theta_min 2.37
_exptl_absorpt_coefficient_mu 0.091
_exptl_absorpt_correction_type none
_exptl_crystal_colour colourless
_exptl_crystal_density_diffrn 1.244
_exptl_crystal_density_method 'not measured'
_exptl_crystal_description platelet
_exptl_crystal_F_000 712
_exptl_crystal_size_max 0.3
_exptl_crystal_size_mid 0.2
_exptl_crystal_size_min 0.02
_refine_diff_density_max 0.168
_refine_diff_density_min -0.115
_refine_ls_extinction_method none
_refine_ls_goodness_of_fit_ref 1.150
_refine_ls_hydrogen_treatment mixed
_refine_ls_matrix_type full
_refine_ls_number_parameters 246
_refine_ls_number_reflns 1443
_refine_ls_number_restraints 8
_refine_ls_restrained_S_all 1.147
_refine_ls_R_factor_all 0.0469
_refine_ls_R_factor_gt 0.0469
_refine_ls_shift/su_max 0.001
_refine_ls_shift/su_mean 0.000
_refine_ls_structure_factor_coef Fsqd
_refine_ls_weighting_details 'w=1/[\s^2^(Fo^2^)+(0.0908P)^2^+0.0702P] where P=(Fo^2^+2Fc^2^)/3'
_refine_ls_weighting_scheme calc
_refine_ls_wR_factor_ref 0.1364
_reflns_number_gt 1443
_reflns_number_total 1443
_reflns_threshold_expression >2sigma(I)
_cod_data_source_file se0259.cif
_cod_data_source_block I
_cod_depositor_comments
;
The following automatic conversions were performed:

'_refine_ls_weighting_scheme' value 'calc
w=1/[\s^2^(Fo^2^)+(0.0908P)^2^+0.0702P] where P=(Fo^2^+2Fc^2^)/3' was
changed to 'calc'. New tag '_refine_ls_weighting_details' was
created. The value of the new tag was set to
'w=1/[\s^2^(Fo^2^)+(0.0908P)^2^+0.0702P] where P=(Fo^2^+2Fc^2^)/3'.

Automatic conversion script
Id: cif_fix_values 3143 2015-03-26 13:38:13Z robertas 
;
_cod_original_sg_symbol_H-M 'P 21/c'
_cod_database_code 2003110

loop_
_symmetry_equiv_pos_as_xyz
'x, y, z'
'-x, y+1/2, -z+1/2'
'-x, -y, -z'
'x, -y-1/2, z-1/2'

loop_
_atom_site_label
_atom_site_fract_x
_atom_site_fract_y
_atom_site_fract_z
_atom_site_U_iso_or_equiv
_atom_site_adp_type
_atom_site_calc_flag
_atom_site_refinement_flags
_atom_site_occupancy
_atom_site_disorder_assembly
_atom_site_disorder_group
_atom_site_type_symbol
O1A -0.025(7) 0.875(2) 0.098(4) 0.108(12) Uani d PU 0.29(4) . . O
O1B -0.056(2) 0.8552(4) 0.0475(16) 0.076(3) Uani d PU 0.71(4) . . O
O2A 0.291(7) 0.8681(16) 0.048(4) 0.090(11) Uani d PU 0.29(4) . . O
O2B 0.310(2) 0.8795(6) 0.0680(14) 0.075(4) Uani d PU 0.71(4) . . O
H2O 0.3406 0.8557 0.1214 0.112 Uiso calc PR 0.71(4) . . H
C11 0.0823(9) 0.88405(15) 0.0257(4) 0.0509(12) Uani d U 1 . . C
C12 0.0111(8) 0.92394(16) -0.0675(4) 0.0568(13) Uani d . 1 . . C
H12A 0.0357 0.9101 -0.1389 0.068 Uiso calc R 1 . . H
H12B 0.1164 0.9530 -0.0446 0.068 Uiso calc R 1 . . H
C13 -0.2383(8) 0.94317(15) -0.0946(4) 0.0575(13) Uani d . 1 . . C
H13A -0.2578 0.9624 -0.0281 0.069 Uiso calc R 1 . . H
H13B -0.3452 0.9141 -0.1068 0.069 Uiso calc R 1 . . H
C14 -0.3034(9) 0.97712(18) -0.2026(5) 0.0692(15) Uani d . 1 . . C
H14A -0.1861 1.0041 -0.1919 0.083 Uiso calc R 1 . . H
H14B -0.2920 0.9567 -0.2690 0.083 Uiso calc R 1 . . H
C15 -0.5437(8) 1.00182(18) -0.2334(4) 0.0607(12) Uani d . 1 . . C
H15A -0.5499 1.0265 -0.1732 0.073 Uiso calc R 1 . . H
H15B -0.6623 0.9758 -0.2354 0.073 Uiso calc R 1 . . H
C16 -0.6007(9) 1.02870(18) -0.3506(4) 0.0666(15) Uani d . 1 . . C
H16A -0.4717 1.0519 -0.3502 0.080 Uiso calc R 1 . . H
H16B -0.6058 1.0031 -0.4105 0.080 Uiso calc R 1 . . H
C17 -0.8278(9) 1.05880(16) -0.3857(4) 0.0596(14) Uani d . 1 . . C
H17A -0.8190 1.0869 -0.3312 0.072 Uiso calc R 1 . . H
H17B -0.9577 1.0368 -0.3814 0.072 Uiso calc R 1 . . H
C18 -0.8753(8) 1.07994(17) -0.5081(4) 0.0569(13) Uani d . 1 . . C
H18A -0.7358 1.0984 -0.5134 0.068 Uiso calc R 1 . . H
H18B -0.8967 1.0512 -0.5620 0.068 Uiso calc R 1 . . H
C19 -1.0829(9) 1.11470(15) -0.5487(5) 0.0546(12) Uani d U 1 . . C
O3A -1.237(8) 1.1182(16) -0.499(5) 0.072(9) Uani d PU 0.29(4) . . O
O3B -1.178(4) 1.1367(7) -0.486(2) 0.088(5) Uani d PU 0.71(4) . . O
O4A -1.119(6) 1.1335(18) -0.652(4) 0.078(11) Uani d PU 0.29(4) . . O
O4B -1.130(2) 1.1250(7) -0.6618(14) 0.067(4) Uani d PU 0.71(4) . . O
H4O -1.2724 1.1373 -0.6868 0.101 Uiso calc PR 0.71(4) . . H
N1 0.4557(6) 0.79563(12) 0.2069(3) 0.0460(9) Uani d . 1 . . N
H1 0.3891 0.8230 0.1622 0.055 Uiso calc PR 0.29(4) . . H
N2 0.4336(6) 0.70364(11) 0.2341(3) 0.0449(9) Uani d . 1 . . N
H2 0.3519 0.6746 0.2058 0.054 Uiso calc PR 0.29(4) . . H
N3 0.8159(6) 0.74534(13) 0.2758(3) 0.0495(10) Uani d . 1 . . N
N4 0.5608(7) 0.75981(13) 0.4034(3) 0.0509(10) Uani d . 1 . . N
C1 0.3276(8) 0.74864(15) 0.1633(4) 0.0486(10) Uani d . 1 . . C
H1A 0.3282 0.7432 0.0826 0.058 Uiso calc R 1 . . H
H1B 0.1645 0.7522 0.1648 0.058 Uiso calc R 1 . . H
C2 0.7049(7) 0.78895(16) 0.2057(4) 0.0507(12) Uani d . 1 . . C
H2A 0.7106 0.7841 0.1256 0.061 Uiso calc R 1 . . H
H2B 0.7930 0.8198 0.2356 0.061 Uiso calc R 1 . . H
C3 0.4510(9) 0.80276(16) 0.3295(4) 0.0566(13) Uani d . 1 . . C
H3A 0.5338 0.8342 0.3600 0.068 Uiso calc R 1 . . H
H3B 0.2885 0.8062 0.3319 0.068 Uiso calc R 1 . . H
C4 0.6794(8) 0.69955(16) 0.2305(4) 0.0548(13) Uani d . 1 . . C
H4A 0.7522 0.6701 0.2764 0.066 Uiso calc R 1 . . H
H4B 0.6825 0.6939 0.1503 0.066 Uiso calc R 1 . . H
C5 0.8048(8) 0.75397(17) 0.3963(5) 0.0589(12) Uani d . 1 . . C
H5A 0.8938 0.7846 0.4271 0.071 Uiso calc R 1 . . H
H5B 0.8783 0.7253 0.4448 0.071 Uiso calc R 1 . . H
C6 0.4308(7) 0.71313(15) 0.3560(4) 0.0483(12) Uani d . 1 . . C
H6A 0.2685 0.7163 0.3590 0.058 Uiso calc R 1 . . H
H6B 0.5010 0.6841 0.4042 0.058 Uiso calc R 1 . . H

loop_
_atom_site_aniso_label
_atom_site_aniso_U_11
_atom_site_aniso_U_22
_atom_site_aniso_U_33
_atom_site_aniso_U_12
_atom_site_aniso_U_13
_atom_site_aniso_U_23
O1A 0.098(17) 0.16(3) 0.08(2) 0.007(19) 0.044(17) 0.057(19)
O1B 0.065(4) 0.069(5) 0.084(9) -0.014(3) 0.007(5) 0.036(4)
O2A 0.116(17) 0.09(2) 0.100(17) 0.062(18) 0.086(17) 0.028(14)
O2B 0.066(5) 0.054(5) 0.092(8) -0.008(4) 0.003(5) 0.033(5)
C11 0.058(3) 0.041(3) 0.053(4) -0.004(2) 0.015(3) 0.002(2)
C12 0.071(3) 0.046(2) 0.052(3) -0.002(2) 0.014(3) 0.010(2)
C13 0.071(3) 0.043(2) 0.060(3) 0.004(2) 0.020(3) 0.006(2)
C14 0.085(4) 0.064(3) 0.061(4) 0.015(3) 0.023(3) 0.018(2)
C15 0.074(3) 0.054(2) 0.055(3) 0.010(2) 0.019(3) 0.009(2)
C16 0.080(4) 0.061(3) 0.061(4) 0.012(3) 0.023(3) 0.014(2)
C17 0.075(3) 0.045(2) 0.060(4) 0.010(2) 0.022(3) 0.006(2)
C18 0.070(3) 0.049(2) 0.052(3) 0.011(2) 0.017(3) 0.002(2)
C19 0.071(4) 0.038(2) 0.059(4) 0.004(2) 0.025(3) -0.003(2)
O3A 0.081(15) 0.07(2) 0.071(18) 0.031(14) 0.037(13) 0.023(17)
O3B 0.129(13) 0.079(9) 0.066(5) 0.048(8) 0.044(8) 0.004(8)
O4A 0.101(18) 0.09(2) 0.077(14) -0.003(12) 0.074(15) 0.014(13)
O4B 0.082(7) 0.062(5) 0.050(5) 0.039(5) 0.006(5) 0.008(3)
N1 0.051(2) 0.0436(19) 0.045(3) 0.0034(17) 0.0157(18) 0.0069(16)
N2 0.047(2) 0.0436(19) 0.044(3) -0.0037(16) 0.0125(18) -0.0031(16)
N3 0.038(2) 0.063(2) 0.049(3) 0.0004(17) 0.0128(18) 0.0026(18)
N4 0.057(2) 0.058(2) 0.040(3) -0.0041(19) 0.017(2) -0.0025(18)
C1 0.045(3) 0.058(3) 0.040(3) 0.001(2) 0.007(2) 0.000(2)
C2 0.049(3) 0.058(3) 0.047(3) -0.005(2) 0.017(2) 0.005(2)
C3 0.070(3) 0.049(2) 0.056(4) 0.001(2) 0.026(3) -0.008(2)
C4 0.060(3) 0.054(3) 0.055(3) 0.015(2) 0.023(3) 0.002(2)
C5 0.050(3) 0.071(3) 0.048(4) -0.008(2) 0.002(2) 0.003(2)
C6 0.046(3) 0.056(3) 0.046(3) -0.002(2) 0.018(2) 0.007(2)

loop_
_atom_type_symbol
_atom_type_description
_atom_type_scat_dispersion_real
_atom_type_scat_dispersion_imag
_atom_type_scat_source
C C 0.0033 0.0016 'International Tables Vol C Tables 4.2.6.8 and 6.1.1.4'
H H 0.0000 0.0000 'International Tables Vol C Tables 4.2.6.8 and 6.1.1.4'
N N 0.0061 0.0033 'International Tables Vol C Tables 4.2.6.8 and 6.1.1.4'
O O 0.0106 0.0060 'International Tables Vol C Tables 4.2.6.8 and 6.1.1.4'

loop_
_geom_angle_atom_site_label_1
_geom_angle_atom_site_label_2
_geom_angle_atom_site_label_3
_geom_angle
C11 O2B H2O 109.5
O1B C11 O1A 37(3)
O1B C11 O2A 115.7(19)
O1A C11 O2A 117(2)
O1B C11 O2B 123.6(9)
O1A C11 O2B 113(2)
O2A C11 O2B 17(2)
O1B C11 C12 122.2(7)
O1A C11 C12 124.2(17)
O2A C11 C12 116.7(17)
O2B C11 C12 113.5(8)
C11 C12 C13 116.7(4)
C11 C12 H12A 108.1
C13 C12 H12A 108.1
C11 C12 H12B 108.1
C13 C12 H12B 108.1
H12A C12 H12B 107.3
C12 C13 C14 112.3(4)
C12 C13 H13A 109.1
C14 C13 H13A 109.1
C12 C13 H13B 109.1
C14 C13 H13B 109.1
H13A C13 H13B 107.9
C15 C14 C13 117.1(4)
C15 C14 H14A 108.0
C13 C14 H14A 108.0
C15 C14 H14B 108.0
C13 C14 H14B 108.0
H14A C14 H14B 107.3
C14 C15 C16 112.1(4)
C14 C15 H15A 109.2
C16 C15 H15A 109.2
C14 C15 H15B 109.2
C16 C15 H15B 109.2
H15A C15 H15B 107.9
C17 C16 C15 116.7(4)
C17 C16 H16A 108.1
C15 C16 H16A 108.1
C17 C16 H16B 108.1
C15 C16 H16B 108.1
H16A C16 H16B 107.3
C16 C17 C18 111.7(4)
C16 C17 H17A 109.3
C18 C17 H17A 109.3
C16 C17 H17B 109.3
C18 C17 H17B 109.3
H17A C17 H17B 107.9
C19 C18 C17 116.8(4)
C19 C18 H18A 108.1
C17 C18 H18A 108.1
C19 C18 H18B 108.1
C17 C18 H18B 108.1
H18A C18 H18B 107.3
O3B C19 O3A 28.1(18)
O3B C19 O4A 116(2)
O3A C19 O4A 119(3)
O3B C19 O4B 122.4(13)
O3A C19 O4B 121(3)
O4A C19 O4B 11(3)
O3B C19 C18 124.9(12)
O3A C19 C18 123(2)
O4A C19 C18 116.5(14)
O4B C19 C18 112.0(8)
C19 O4B H4O 109.5
C1 N1 C3 107.9(3)
C1 N1 C2 108.3(3)
C3 N1 C2 108.3(4)
C1 N1 H1 110.7
C3 N1 H1 110.7
C2 N1 H1 110.7
C4 N2 C6 108.7(3)
C4 N2 C1 107.9(3)
C6 N2 C1 108.0(3)
C4 N2 H2 110.7
C6 N2 H2 110.7
C1 N2 H2 110.7
C2 N3 C4 108.3(4)
C2 N3 C5 107.8(3)
C4 N3 C5 108.4(3)
C3 N4 C6 108.0(4)
C3 N4 C5 108.8(3)
C6 N4 C5 107.9(3)
N1 C1 N2 111.7(3)
N1 C1 H1A 109.3
N2 C1 H1A 109.3
N1 C1 H1B 109.3
N2 C1 H1B 109.3
H1A C1 H1B 107.9
N3 C2 N1 112.0(3)
N3 C2 H2A 109.2
N1 C2 H2A 109.2
N3 C2 H2B 109.2
N1 C2 H2B 109.2
H2A C2 H2B 107.9
N4 C3 N1 111.8(3)
N4 C3 H3A 109.3
N1 C3 H3A 109.3
N4 C3 H3B 109.3
N1 C3 H3B 109.3
H3A C3 H3B 107.9
N3 C4 N2 112.2(3)
N3 C4 H4A 109.2
N2 C4 H4A 109.2
N3 C4 H4B 109.2
N2 C4 H4B 109.2
H4A C4 H4B 107.9
N3 C5 N4 112.4(3)
N3 C5 H5A 109.1
N4 C5 H5A 109.1
N3 C5 H5B 109.1
N4 C5 H5B 109.1
H5A C5 H5B 107.9
N4 C6 N2 111.7(3)
N4 C6 H6A 109.3
N2 C6 H6A 109.3
N4 C6 H6B 109.3
N2 C6 H6B 109.3
H6A C6 H6B 107.9

loop_
_geom_bond_atom_site_label_1
_geom_bond_atom_site_label_2
_geom_bond_distance
N1 C1 1.457(5)
N1 C3 1.477(6)
N1 C2 1.482(5)
N1 H1 .9100
N2 C4 1.464(5)
N2 C6 1.475(6)
N2 C1 1.477(5)
N2 H2 .9100
N3 C2 1.454(6)
N3 C4 1.457(6)
N3 C5 1.469(7)
N4 C3 1.459(6)
N4 C6 1.464(5)
N4 C5 1.471(6)
O1A C11 1.22(3)
O1B C11 1.190(11)
O2A C11 1.25(3)
O2B C11 1.298(14)
O2B H2O .8700
C11 C12 1.492(6)
C12 C13 1.500(6)
C12 H12A .9700
C12 H12B .9700
C13 C14 1.518(7)
C13 H13A .9700
C13 H13B .9700
C14 C15 1.505(6)
C14 H14A .9700
C14 H14B .9700
C15 C16 1.512(6)
C15 H15A .9700
C15 H15B .9700
C16 C17 1.507(6)
C16 H16A .9700
C16 H16B .9700
C17 C18 1.507(6)
C17 H17A .9700
C17 H17B .9700
C18 C19 1.490(6)
C18 H18A .9700
C18 H18B .9700
C19 O3B 1.20(2)
C19 O3A 1.22(5)
C19 O4A 1.29(4)
C19 O4B 1.322(15)
O4B H4O .8700
C1 H1A .9700
C1 H1B .9700
C2 H2A .9700
C2 H2B .9700
C3 H3A .9700
C3 H3B .9700
C4 H4A .9700
C4 H4B .9700
C5 H5A .9700
C5 H5B .9700
C6 H6A .9700
C6 H6B .9700

loop_
_geom_hbond_atom_site_label_D
_geom_hbond_atom_site_label_H
_geom_hbond_atom_site_label_A
_geom_hbond_site_symmetry_A
_geom_hbond_distance_DH
_geom_hbond_distance_HA
_geom_hbond_distance_DA
_geom_hbond_angle_DHA
_geom_hbond_publ_flag
O2B H2O N1 . .87 1.89 2.730(16) 162.9 yes
O4B H4O N2 2_454 .87 1.98 2.699(14) 139.6 yes
C2 H2A O1B 1_655 .97 2.63 3.157(14) 114.8 yes
C3 H3B O3B 3_475 .97 2.58 3.19(2) 121.4 yes
C5 H5A O3B 3_575 .97 2.62 3.58(2) 170.1 yes
C5 H5B O1B 4_676 .97 2.40 3.345(15) 163.2 yes
C12 H12A O4B 3_474 .97 2.74 3.706(18) 176.3 yes
N1 H1 O2A . .91 1.76 2.65(4) 165.0 yes
N1 H1 O1A . .91 2.71 3.46(3) 139.9 yes
N2 H2 O3A 2_444 .91 2.79 3.51(5) 137.7 yes
N2 H2 O4A 2_444 .91 1.72 2.59(4) 160.4 yes
C2 H2B O1A 1_655 .97 2.62 3.21(4) 119.7 yes
C6 H6B O2A 4_576 .97 2.74 3.38(4) 124.4 yes
C2 H2A N4 4_575 .97 2.79 3.682(6) 153.5 yes
C1 H1B N3 1_455 .97 2.74 3.622(6) 151.8 yes
C6 H6A N3 1_455 .97 2.68 3.580(6) 154.1 yes

loop_
_geom_torsion_atom_site_label_1
_geom_torsion_atom_site_label_2
_geom_torsion_atom_site_label_3
_geom_torsion_atom_site_label_4
_geom_torsion
_geom_torsion_publ_flag
C13 C12 C11 O1A -18(4) yes
C13 C12 C11 O2A -180(2) yes
C13 C12 C11 O1B 27.2(12) yes
C13 C12 C11 O2B -161.7(9) yes
C11 C12 C13 C14 -171.1(4) yes
C12 C13 C14 C15 -175.7(4) yes
C13 C14 C15 C16 -172.3(4) yes
C14 C15 C16 C17 -174.7(4) yes
C15 C16 C17 C18 -175.1(4) yes
C16 C17 C18 C19 -174.2(4) yes
C17 C18 C19 O3A -15(3) yes
C17 C18 C19 O4A 179(2) yes
C17 C18 C19 O3B 18.9(16) yes
C17 C18 C19 O4B -170.7(10) yes
